data_9011354
loop_
_publ_author_name
'Ginderow, D.'
'Cesbron, F.'

_publ_section_title
;
 Structure de la roubaultite, Cu2(UO2)3(CO3)2O2(OH)2(H2O)4
 Note: anisoB's from ICSD
;
_journal_name_full 'Acta Crystallographica, Section C'
_journal_page_first 654
_journal_page_last 657
_journal_paper_doi 10.1107/S0108270185004991
_journal_volume 41
_journal_year 1985
_chemical_compound_source 'Shinkolobwe, Province du Shaba, Zaire'
_chemical_formula_sum 'C2 H10 Cu2 O20 U3'
_chemical_name_mineral Roubaultite
_space_group_IT_number 2
_symmetry_space_group_name_Hall '-P 1'
_symmetry_space_group_name_H-M 'P -1'
_cell_angle_alpha 92.16
_cell_angle_beta 90.89
_cell_angle_gamma 93.48
_cell_length_a 7.767
_cell_length_b 6.924
_cell_length_c 7.850
_cell_formula_units_Z 1
_cell_volume 421.018
_database_code_amcsd 0010005
_exptl_crystal_density_diffrn 4.714
_cod_original_formula_sum 'Cu2 U3 C2 O20 H10'
_cod_database_code 9011354

loop_
_space_group_symop_operation_xyz
x,y,z
-x,-y,-z

loop_
_atom_site_aniso_label
_atom_site_aniso_U_11
_atom_site_aniso_U_22
_atom_site_aniso_U_33
_atom_site_aniso_U_12
_atom_site_aniso_U_13
_atom_site_aniso_U_23
Cu 0.01918 0.01111 0.01060 -0.00461 -0.00370 -0.00329
U1 0.01522 0.00532 0.01028 -0.00054 -0.00431 -0.00137
U2 0.01248 0.00628 0.00779 -0.00054 -0.00400 -0.00137
C 0.01765 0.00846 0.01340 -0.00353 -0.00893 -0.00604
O1 0.03074 0.01667 0.02462 -0.00407 0.00339 -0.00192
O2 0.01492 0.03624 0.01621 0.00081 -0.00062 -0.00686
O3 0.01918 0.03020 0.01621 -0.00136 0.00277 -0.00027
O4 0.03988 0.00000 0.02805 -0.00488 -0.01417 -0.00247
O5 0.02679 0.01740 0.01589 -0.01410 -0.00585 -0.00192
O6 0.04079 0.01474 0.02649 0.00380 -0.02618 -0.00220
O7 0.01583 0.01377 0.01714 -0.00434 -0.01201 -0.00027
O8 0.01157 0.02005 0.01028 -0.00542 0.00000 0.00000
O9 0.02800 0.02609 0.01371 -0.01139 0.00000 -0.00521
O10 0.03196 0.02392 0.01652 -0.00054 -0.00092 -0.00027

loop_
_atom_site_label
_atom_site_fract_x
_atom_site_fract_y
_atom_site_fract_z
_atom_site_U_iso_or_equiv
Cu 0.49940 0.26040 0.49290 0.01393
U1 0.00000 0.00000 0.00000 0.01026
U2 0.13770 0.51790 0.19470 0.00887
C 0.23050 0.02840 0.31340 0.01267
O1 0.18840 -0.00060 0.86490 0.02406
O2 0.33320 0.53750 0.07210 0.02280
O3 -0.04770 0.50100 0.32410 0.02153
O4 0.16590 -0.13140 0.24800 0.02280
O5 0.00300 0.31430 0.99770 0.01900
O6 0.18390 0.17890 0.24060 0.02786
O7 0.34110 0.03450 0.44090 0.01520
O8 0.32190 0.54120 0.43910 0.01393
O9 0.40750 0.27890 0.72610 0.02280
O10 0.42100 0.74700 0.74760 0.02406
H1 0.23500 0.44800 0.50300 0.04179
H2 0.35400 0.20800 0.77900 0.03673
H3 0.48100 0.33300 0.81200 0.01900
H4 0.40300 0.66300 0.80000 0.02786
H5 0.32100 0.83100 0.73900 0.04939

loop_
_cod_related_entry_id
_cod_related_entry_database
_cod_related_entry_code
1 AMCSD 0010005
